data_2239254
loop_
_publ_author_name
'Moreno-Fuquen, Rodolfo'
'Castillo, Juan C.'
'Abonia, Rodrigo'
'Ellena, Javier'
'Tenorio, Juan C.'

_publ_section_title
;
 3-(Diphenylamino)isobenzofuran-1(3<i>H</i>)-one
;
_journal_coeditor_code TK5299
_journal_issue 4
_journal_name_full 'Acta Crystallographica Section E'
_journal_page_first o490
_journal_paper_doi 10.1107/S1600536814006266
_journal_volume 70
_journal_year 2014
_chemical_formula_iupac 'C20 H15 N O2'
_chemical_formula_moiety 'C20 H15 N O2'
_chemical_formula_sum 'C20 H15 N O2'
_chemical_formula_weight 301.33
_chemical_melting_point 396.0(10)
_chemical_name_common 3-Diphenylaminoisobenzofuran-1(3H)-one
_chemical_name_systematic
;
3-(Diphenylamino)isobenzofuran-1(3<i>H</i>)-one
;
_space_group_IT_number 29
_symmetry_cell_setting orthorhombic
_symmetry_space_group_name_Hall 'P 2c -2ac'
_symmetry_space_group_name_H-M 'P c a 21'
_atom_sites_solution_hydrogens geom
_atom_sites_solution_primary direct
_atom_sites_solution_secondary difmap
_audit_creation_method SHELXL-97
_cell_angle_alpha 90.00
_cell_angle_beta 90.00
_cell_angle_gamma 90.00
_cell_formula_units_Z 4
_cell_length_a 19.1440(13)
_cell_length_b 8.9363(6)
_cell_length_c 9.1111(3)
_cell_measurement_reflns_used 2966
_cell_measurement_temperature 295
_cell_measurement_theta_max 26.37
_cell_measurement_theta_min 3.12
_cell_volume 1558.70(16)
_computing_cell_refinement 'SCALEPACK (Otwinowski & Minor, 1997)'
_computing_data_collection 'COLLECT (Nonius, 2000)'
_computing_data_reduction 'DENZO and SCALEPACK (Otwinowski & Minor, 1997)'
_computing_molecular_graphics 'ORTEP-3 for Windows (Farrugia, 2012) and Mercury (Macrae <i>et al.</i>, 2006)'
_computing_publication_material 'WinGX (Farrugia, 2012)'
_computing_structure_refinement 'SHELXL97 (Sheldrick, 2008)'
_computing_structure_solution 'SHELXS97 (Sheldrick, 2008)'
_diffrn_ambient_temperature 295
_diffrn_measured_fraction_theta_full 0.992
_diffrn_measured_fraction_theta_max 0.992
_diffrn_measurement_device '95mm CCD camera on \k-goniostat'
_diffrn_measurement_device_type 'Nonius KappaCCD'
_diffrn_measurement_method 'CCD rotation images, thick slices'
_diffrn_radiation_monochromator graphite
_diffrn_radiation_source 'fine-focus sealed tube'
_diffrn_radiation_type MoK\a
_diffrn_radiation_wavelength 0.71073
_diffrn_reflns_av_R_equivalents 0.0178
_diffrn_reflns_av_sigmaI/netI 0.0269
_diffrn_reflns_limit_h_max 23
_diffrn_reflns_limit_h_min -23
_diffrn_reflns_limit_k_max 11
_diffrn_reflns_limit_k_min -11
_diffrn_reflns_limit_l_max 11
_diffrn_reflns_limit_l_min -11
_diffrn_reflns_number 3011
_diffrn_reflns_theta_full 26.37
_diffrn_reflns_theta_max 26.37
_diffrn_reflns_theta_min 3.12
_diffrn_standards_number 0
_exptl_absorpt_coefficient_mu 0.083
_exptl_absorpt_correction_type none
_exptl_crystal_colour white
_exptl_crystal_density_diffrn 1.284
_exptl_crystal_density_method 'not measured'
_exptl_crystal_description block
_exptl_crystal_F_000 632
_exptl_crystal_size_max 0.56
_exptl_crystal_size_mid 0.37
_exptl_crystal_size_min 0.19
_refine_diff_density_max 0.151
_refine_diff_density_min -0.148
_refine_ls_extinction_coef 0.042(9)
_refine_ls_extinction_expression Fc^*^=kFc[1+0.001xFc^2^\l^3^/sin(2\q)]^-1/4^
_refine_ls_extinction_method 'SHELXL97 (Sheldrick, 2008)'
_refine_ls_goodness_of_fit_ref 1.087
_refine_ls_hydrogen_treatment mixed
_refine_ls_matrix_type full
_refine_ls_number_parameters 213
_refine_ls_number_reflns 1684
_refine_ls_number_restraints 1
_refine_ls_restrained_S_all 1.087
_refine_ls_R_factor_all 0.0539
_refine_ls_R_factor_gt 0.0409
_refine_ls_shift/su_max 0.000
_refine_ls_shift/su_mean 0.000
_refine_ls_structure_factor_coef Fsqd
_refine_ls_weighting_details 'calc w=1/[\s^2^(Fo^2^)+(0.0695P)^2^+0.0242P] where P=(Fo^2^+2Fc^2^)/3'
_refine_ls_weighting_scheme calc
_refine_ls_wR_factor_gt 0.0981
_refine_ls_wR_factor_ref 0.1061
_reflns_number_gt 1366
_reflns_number_total 1684
_reflns_threshold_expression I>2\s(I)
_cod_data_source_file tk5299sup1.cif
_cod_data_source_block I
_cod_database_code 2239254
_cod_database_fobs_code 2239254

loop_
_symmetry_equiv_pos_as_xyz
'x, y, z'
'-x, -y, z+1/2'
'-x+1/2, y, z+1/2'
'x+1/2, -y, z'

loop_
_atom_site_type_symbol
_atom_site_label
_atom_site_fract_x
_atom_site_fract_y
_atom_site_fract_z
_atom_site_U_iso_or_equiv
_atom_site_adp_type
_atom_site_calc_flag
_atom_site_refinement_flags
_atom_site_occupancy
_atom_site_symmetry_multiplicity
O O1 0.34995(11) 1.2679(2) 0.7466(2) 0.0689(6) Uani d . 1 1
O O2 0.29111(9) 1.13804(19) 0.5762(2) 0.0578(5) Uani d . 1 1
N N1 0.30495(10) 0.9786(2) 0.3646(3) 0.0509(5) Uani d . 1 1
C C1 0.28865(13) 1.1262(3) 0.4127(3) 0.0517(6) Uani d . 1 1
C C2 0.33858(12) 1.2458(3) 0.3647(3) 0.0513(6) Uani d . 1 1
C C3 0.35485(15) 1.2966(3) 0.2247(3) 0.0580(6) Uani d . 1 1
H H3 0.3353 1.2529 0.1417 0.070 Uiso calc R 1 1
C C4 0.40139(16) 1.4151(3) 0.2135(4) 0.0672(7) Uani d . 1 1
H H4 0.4129 1.4516 0.1210 0.081 Uiso calc R 1 1
C C5 0.43103(17) 1.4803(3) 0.3362(4) 0.0761(9) Uani d . 1 1
H H5 0.4626 1.5586 0.3248 0.091 Uiso calc R 1 1
C C6 0.41460(15) 1.4311(3) 0.4744(4) 0.0705(8) Uani d . 1 1
H H6 0.4343 1.4751 0.5572 0.085 Uiso calc R 1 1
C C7 0.36754(13) 1.3130(3) 0.4872(3) 0.0549(6) Uani d . 1 1
C C8 0.33827(13) 1.2427(3) 0.6184(3) 0.0544(6) Uani d . 1 1
C C9 0.37543(12) 0.9290(2) 0.3913(3) 0.0487(6) Uani d . 1 1
C C10 0.42604(13) 0.9458(3) 0.2845(3) 0.0572(6) Uani d . 1 1
H H10 0.4143 0.9877 0.1944 0.069 Uiso calc R 1 1
C C11 0.49369(14) 0.9008(3) 0.3103(3) 0.0649(7) Uani d . 1 1
H H11 0.5275 0.9128 0.2380 0.078 Uiso calc R 1 1
C C12 0.51118(14) 0.8386(3) 0.4422(3) 0.0627(7) Uani d . 1 1
H H12 0.5569 0.8083 0.4596 0.075 Uiso calc R 1 1
C C13 0.46114(13) 0.8206(3) 0.5498(3) 0.0611(6) Uani d . 1 1
H H13 0.4732 0.7782 0.6395 0.073 Uiso calc R 1 1
C C14 0.39338(13) 0.8653(3) 0.5245(3) 0.0556(7) Uani d . 1 1
H H14 0.3597 0.8526 0.5969 0.067 Uiso calc R 1 1
C C15 0.25151(13) 0.8676(2) 0.3667(3) 0.0515(6) Uani d . 1 1
C C16 0.26525(14) 0.7304(3) 0.3021(4) 0.0699(8) Uani d . 1 1
H H16 0.3089 0.7130 0.2607 0.084 Uiso calc R 1 1
C C17 0.21563(16) 0.6196(3) 0.2981(5) 0.0791(9) Uani d . 1 1
H H17 0.2261 0.5282 0.2547 0.095 Uiso calc R 1 1
C C18 0.15013(16) 0.6429(3) 0.3583(4) 0.0710(8) Uani d . 1 1
H H18 0.1167 0.5675 0.3569 0.085 Uiso calc R 1 1
C C19 0.13553(17) 0.7796(4) 0.4199(4) 0.0743(8) Uani d . 1 1
H H19 0.0912 0.7978 0.4576 0.089 Uiso calc R 1 1
C C20 0.18593(15) 0.8909(3) 0.4269(3) 0.0663(7) Uani d . 1 1
H H20 0.1757 0.9816 0.4721 0.080 Uiso calc R 1 1
H H1 0.2377(16) 1.155(3) 0.390(3) 0.062(8) Uiso d . 1 1

loop_
_atom_site_aniso_label
_atom_site_aniso_U_11
_atom_site_aniso_U_22
_atom_site_aniso_U_33
_atom_site_aniso_U_12
_atom_site_aniso_U_13
_atom_site_aniso_U_23
O1 0.0755(12) 0.0675(12) 0.0638(13) 0.0031(9) -0.0014(9) -0.0069(9)
O2 0.0599(11) 0.0522(10) 0.0612(11) -0.0026(8) 0.0074(8) -0.0047(8)
N1 0.0455(10) 0.0432(10) 0.0639(11) -0.0007(8) -0.0019(9) -0.0033(9)
C1 0.0475(15) 0.0471(14) 0.0606(15) 0.0006(10) 0.0022(10) 0.0001(11)
C2 0.0478(13) 0.0414(12) 0.0647(15) 0.0025(9) 0.0014(11) -0.0001(11)
C3 0.0596(15) 0.0501(15) 0.0644(16) 0.0045(12) 0.0002(11) 0.0004(12)
C4 0.0746(17) 0.0537(15) 0.0734(18) -0.0006(13) 0.0104(14) 0.0085(14)
C5 0.083(2) 0.0531(15) 0.093(2) -0.0173(14) 0.0150(16) -0.0035(15)
C6 0.0754(18) 0.0539(15) 0.082(2) -0.0149(14) 0.0009(16) -0.0087(14)
C7 0.0539(13) 0.0439(13) 0.0669(14) 0.0031(11) 0.0010(12) -0.0045(12)
C8 0.0522(13) 0.0489(14) 0.0623(16) 0.0059(11) 0.0001(11) -0.0064(12)
C9 0.0484(13) 0.0420(12) 0.0556(14) -0.0046(10) 0.0000(10) -0.0038(10)
C10 0.0593(14) 0.0572(14) 0.0550(13) 0.0032(12) 0.0052(12) 0.0058(12)
C11 0.0542(15) 0.0651(16) 0.0755(17) 0.0043(12) 0.0137(13) 0.0084(14)
C12 0.0505(14) 0.0598(15) 0.0777(18) 0.0022(12) -0.0056(12) -0.0021(13)
C13 0.0650(16) 0.0601(15) 0.0581(14) 0.0026(13) -0.0091(13) -0.0005(13)
C14 0.0578(15) 0.0550(15) 0.0539(16) -0.0006(12) 0.0014(11) -0.0014(10)
C15 0.0529(13) 0.0477(12) 0.0540(12) -0.0047(11) -0.0036(11) 0.0012(10)
C16 0.0576(16) 0.0536(14) 0.098(2) -0.0017(12) -0.0010(15) -0.0138(16)
C17 0.074(2) 0.0509(15) 0.112(3) -0.0070(13) -0.0064(18) -0.0137(18)
C18 0.076(2) 0.0639(17) 0.0731(17) -0.0251(14) -0.0109(15) 0.0048(15)
C19 0.0645(16) 0.087(2) 0.0717(17) -0.0225(15) 0.0127(14) -0.0074(16)
C20 0.0624(17) 0.0656(16) 0.0709(16) -0.0131(13) 0.0122(13) -0.0122(14)

loop_
_atom_type_symbol
_atom_type_description
_atom_type_scat_dispersion_real
_atom_type_scat_dispersion_imag
_atom_type_scat_source
C C 0.0033 0.0016 'International Tables Vol C Tables 4.2.6.8 and 6.1.1.4'
H H 0.0000 0.0000 'International Tables Vol C Tables 4.2.6.8 and 6.1.1.4'
N N 0.0061 0.0033 'International Tables Vol C Tables 4.2.6.8 and 6.1.1.4'
O O 0.0106 0.0060 'International Tables Vol C Tables 4.2.6.8 and 6.1.1.4'

loop_
_geom_angle_atom_site_label_1
_geom_angle_atom_site_label_2
_geom_angle_atom_site_label_3
_geom_angle
C8 O2 C1 110.6(2)
C15 N1 C1 118.89(19)
C15 N1 C9 117.15(18)
C1 N1 C9 115.92(19)
N1 C1 O2 111.4(2)
N1 C1 C2 115.5(2)
O2 C1 C2 102.75(19)
N1 C1 H1 112.2(15)
O2 C1 H1 102.2(17)
C2 C1 H1 111.6(15)
C7 C2 C3 120.6(2)
C7 C2 C1 109.2(2)
C3 C2 C1 130.1(2)
C4 C3 C2 117.5(3)
C4 C3 H3 121.3
C2 C3 H3 121.3
C5 C4 C3 121.7(3)
C5 C4 H4 119.2
C3 C4 H4 119.2
C6 C5 C4 120.9(3)
C6 C5 H5 119.5
C4 C5 H5 119.5
C5 C6 C7 117.9(3)
C5 C6 H6 121.0
C7 C6 H6 121.0
C2 C7 C6 121.4(3)
C2 C7 C8 108.6(2)
C6 C7 C8 129.9(3)
O1 C8 O2 121.7(2)
O1 C8 C7 129.6(2)
O2 C8 C7 108.6(2)
C10 C9 C14 119.2(2)
C10 C9 N1 120.3(2)
C14 C9 N1 120.5(2)
C11 C10 C9 120.5(3)
C11 C10 H10 119.8
C9 C10 H10 119.8
C12 C11 C10 120.0(2)
C12 C11 H11 120.0
C10 C11 H11 120.0
C11 C12 C13 120.2(2)
C11 C12 H12 119.9
C13 C12 H12 119.9
C14 C13 C12 120.1(3)
C14 C13 H13 120.0
C12 C13 H13 120.0
C13 C14 C9 120.0(2)
C13 C14 H14 120.0
C9 C14 H14 120.0
C16 C15 C20 118.3(2)
C16 C15 N1 118.3(2)
C20 C15 N1 123.4(2)
C17 C16 C15 121.2(3)
C17 C16 H16 119.4
C15 C16 H16 119.4
C16 C17 C18 120.6(3)
C16 C17 H17 119.7
C18 C17 H17 119.7
C19 C18 C17 118.7(3)
C19 C18 H18 120.7
C17 C18 H18 120.7
C18 C19 C20 121.0(3)
C18 C19 H19 119.5
C20 C19 H19 119.5
C19 C20 C15 120.3(3)
C19 C20 H20 119.9
C15 C20 H20 119.9

loop_
_geom_bond_atom_site_label_1
_geom_bond_atom_site_label_2
_geom_bond_distance
O1 C8 1.210(4)
O2 C8 1.355(3)
O2 C1 1.494(3)
N1 C15 1.425(3)
N1 C1 1.425(3)
N1 C9 1.441(3)
C1 C2 1.499(3)
C1 H1 1.03(3)
C2 C7 1.383(4)
C2 C3 1.389(4)
C3 C4 1.388(4)
C3 H3 0.9300
C4 C5 1.383(5)
C4 H4 0.9300
C5 C6 1.371(5)
C5 H5 0.9300
C6 C7 1.392(4)
C6 H6 0.9300
C7 C8 1.462(4)
C9 C10 1.382(3)
C9 C14 1.384(3)
C10 C11 1.376(4)
C10 H10 0.9300
C11 C12 1.366(4)
C11 H11 0.9300
C12 C13 1.380(4)
C12 H12 0.9300
C13 C14 1.377(4)
C13 H13 0.9300
C14 H14 0.9300
C15 C16 1.385(4)
C15 C20 1.386(4)
C16 C17 1.372(4)
C16 H16 0.9300
C17 C18 1.384(5)
C17 H17 0.9300
C18 C19 1.373(5)
C18 H18 0.9300
C19 C20 1.387(4)
C19 H19 0.9300
C20 H20 0.9300

loop_
_geom_hbond_atom_site_label_D
_geom_hbond_atom_site_label_H
_geom_hbond_atom_site_label_A
_geom_hbond_site_symmetry_A
_geom_hbond_distance_DH
_geom_hbond_distance_HA
_geom_hbond_distance_DA
_geom_hbond_angle_DHA
C3 H3 O2 3_554 0.93 2.70 3.413(3) 135
C1 H1 O1 3_554 1.03(3) 2.36(3) 3.307(3) 153(2)

loop_
_geom_torsion_atom_site_label_1
_geom_torsion_atom_site_label_2
_geom_torsion_atom_site_label_3
_geom_torsion_atom_site_label_4
_geom_torsion
C15 N1 C1 O2 81.6(3)
C9 N1 C1 O2 -66.3(3)
C15 N1 C1 C2 -161.6(2)
C9 N1 C1 C2 50.4(3)
C8 O2 C1 N1 121.2(2)
C8 O2 C1 C2 -3.1(3)
N1 C1 C2 C7 -119.6(2)
O2 C1 C2 C7 2.0(3)
N1 C1 C2 C3 63.7(4)
O2 C1 C2 C3 -174.8(3)
C7 C2 C3 C4 0.7(4)
C1 C2 C3 C4 177.1(3)
C2 C3 C4 C5 0.4(4)
C3 C4 C5 C6 -0.9(5)
C4 C5 C6 C7 0.4(5)
C3 C2 C7 C6 -1.2(4)
C1 C2 C7 C6 -178.3(2)
C3 C2 C7 C8 176.8(2)
C1 C2 C7 C8 -0.3(3)
C5 C6 C7 C2 0.7(4)
C5 C6 C7 C8 -176.9(3)
C1 O2 C8 O1 -178.2(2)
C1 O2 C8 C7 3.0(3)
C2 C7 C8 O1 179.6(3)
C6 C7 C8 O1 -2.6(5)
C2 C7 C8 O2 -1.7(3)
C6 C7 C8 O2 176.1(3)
C15 N1 C9 C10 117.8(2)
C1 N1 C9 C10 -93.7(3)
C15 N1 C9 C14 -62.7(3)
C1 N1 C9 C14 85.9(3)
C14 C9 C10 C11 -0.6(4)
N1 C9 C10 C11 179.0(2)
C9 C10 C11 C12 0.2(4)
C10 C11 C12 C13 0.0(4)
C11 C12 C13 C14 0.0(4)
C12 C13 C14 C9 -0.3(4)
C10 C9 C14 C13 0.6(4)
N1 C9 C14 C13 -178.9(2)
C1 N1 C15 C16 171.7(3)
C9 N1 C15 C16 -40.7(3)
C1 N1 C15 C20 -6.7(4)
C9 N1 C15 C20 140.9(3)
C20 C15 C16 C17 -0.4(5)
N1 C15 C16 C17 -178.8(3)
C15 C16 C17 C18 0.4(5)
C16 C17 C18 C19 1.0(5)
C17 C18 C19 C20 -2.3(5)
C18 C19 C20 C15 2.3(5)
C16 C15 C20 C19 -0.9(4)
N1 C15 C20 C19 177.5(3)
